data_4066347
loop_
_publ_author_name
'Taniguchi, Takuhiro'
'Yamaguchi, Shigehiro'

_publ_section_title
;
 A Study of 1,2-Dihydro-1,2-azaborine in a \p-Conjugated System
;
_journal_coden_ASTM ORGND7
_journal_issue 21
_journal_name_full Organometallics
_journal_page_first 5732
_journal_page_last 5735
_journal_paper_doi 10.1021/om100408m
_journal_volume 29
_journal_year 2010
_chemical_formula_sum 'C35 H39 B N2'
_chemical_formula_weight 498.49
_chemical_melting_point 188
_chemical_name_common 'compound 1'
_chemical_name_systematic
; 
6-Phenyl-3-(5-phenylpyrrol-2-yl)-2-(2,4,6-triisopropylphenyl)-1,2-dihydro-1,2-azaborine 
;
_space_group_IT_number 2
_symmetry_cell_setting triclinic
_symmetry_space_group_name_Hall '-P 1'
_symmetry_space_group_name_H-M 'P -1'
_atom_sites_solution_hydrogens geom
_atom_sites_solution_primary direct
_atom_sites_solution_secondary difmap
_audit_creation_method SHELXL-97
_cell_angle_alpha 76.02(18)
_cell_angle_beta 70.03(16)
_cell_angle_gamma 80.22(18)
_cell_formula_units_Z 4
_cell_length_a 11.83(2)
_cell_length_b 16.30(3)
_cell_length_c 16.90(2)
_cell_measurement_temperature 173(2)
_cell_volume 2958(9)
_computing_cell_refinement 'CrystalClear 1.3.5 (Rigaku Co.)'
_computing_data_collection 'CrystalClear 1.3.5 (Rigaku Co.)'
_computing_data_reduction 'CrystalClear 1.3.5 (Rigaku Co.)'
_computing_molecular_graphics 'Yadokari-XG (Wakita, 2005)'
_computing_publication_material SHELXL-97
_computing_structure_refinement 'SHELXL-97 (Sheldrick, 1997)'
_computing_structure_solution 'SHELXS-97 (Sheldrick, 1990)'
_diffrn_ambient_temperature 173(2)
_diffrn_measured_fraction_theta_full 0.981
_diffrn_measured_fraction_theta_max 0.981
_diffrn_radiation_monochromator graphite
_diffrn_radiation_source 'fine-focus sealed tube'
_diffrn_radiation_type MoK\a
_diffrn_radiation_wavelength 0.71070
_diffrn_reflns_av_R_equivalents 0.0580
_diffrn_reflns_av_sigmaI/netI 0.0935
_diffrn_reflns_limit_h_max 12
_diffrn_reflns_limit_h_min -14
_diffrn_reflns_limit_k_max 19
_diffrn_reflns_limit_k_min -19
_diffrn_reflns_limit_l_max 18
_diffrn_reflns_limit_l_min -20
_diffrn_reflns_number 20026
_diffrn_reflns_theta_full 25.00
_diffrn_reflns_theta_max 25.00
_diffrn_reflns_theta_min 3.12
_exptl_absorpt_coefficient_mu 0.064
_exptl_absorpt_correction_T_max 0.9873
_exptl_absorpt_correction_T_min 0.9873
_exptl_absorpt_correction_type multi-scan
_exptl_crystal_colour yellow
_exptl_crystal_density_diffrn 1.119
_exptl_crystal_density_method 'not measured'
_exptl_crystal_description block
_exptl_crystal_F_000 1072
_exptl_crystal_size_max 0.10
_exptl_crystal_size_mid 0.10
_exptl_crystal_size_min 0.10
_refine_diff_density_max 0.204
_refine_diff_density_min -0.247
_refine_diff_density_rms 0.051
_refine_ls_extinction_method none
_refine_ls_goodness_of_fit_ref 1.029
_refine_ls_hydrogen_treatment constr
_refine_ls_matrix_type full
_refine_ls_number_parameters 697
_refine_ls_number_reflns 10209
_refine_ls_number_restraints 0
_refine_ls_restrained_S_all 1.029
_refine_ls_R_factor_all 0.1241
_refine_ls_R_factor_gt 0.0667
_refine_ls_shift/su_max 0.000
_refine_ls_shift/su_mean 0.000
_refine_ls_structure_factor_coef Fsqd
_refine_ls_weighting_details 'calc w=1/[\s^2^(Fo^2^)+(0.0731P)^2^+0.0000P] where P=(Fo^2^+2Fc^2^)/3'
_refine_ls_weighting_scheme calc
_refine_ls_wR_factor_gt 0.1389
_refine_ls_wR_factor_ref 0.1705
_reflns_number_gt 5786
_reflns_number_total 10209
_reflns_threshold_expression >2sigma(I)
_cod_data_source_file om100408m_si_002.cif
_cod_data_source_block compound_1
_cod_original_sg_symbol_H-M P-1
_cod_database_code 4066347

loop_
_symmetry_equiv_pos_as_xyz
'x, y, z'
'-x, -y, -z'

loop_
_atom_site_label
_atom_site_type_symbol
_atom_site_fract_x
_atom_site_fract_y
_atom_site_fract_z
_atom_site_U_iso_or_equiv
_atom_site_adp_type
_atom_site_occupancy
_atom_site_symmetry_multiplicity
_atom_site_calc_flag
_atom_site_refinement_flags
N1 N 0.37767(18) -0.19643(14) 0.62277(13) 0.0300(5) Uani 1 1 d .
H1 H 0.3740 -0.1664 0.6605 0.036 Uiso 1 1 calc R
B1 B 0.2886(3) -0.2547(2) 0.6471(2) 0.0278(7) Uani 1 1 d .
C1 C 0.3012(2) -0.30631(16) 0.57991(16) 0.0258(6) Uani 1 1 d .
C2 C 0.3937(2) -0.28935(17) 0.50394(16) 0.0300(7) Uani 1 1 d .
H2 H 0.4034 -0.3206 0.4609 0.036 Uiso 1 1 calc R
C3 C 0.4746(2) -0.22866(18) 0.48634(17) 0.0301(7) Uani 1 1 d .
H3 H 0.5349 -0.2192 0.4317 0.036 Uiso 1 1 calc R
C4 C 0.4691(2) -0.18302(17) 0.54536(16) 0.0282(6) Uani 1 1 d .
C5 C 0.2245(2) -0.37301(17) 0.59279(16) 0.0276(6) Uani 1 1 d .
C6 C 0.2182(2) -0.42328(19) 0.54021(18) 0.0373(7) Uani 1 1 d .
H4 H 0.2655 -0.4203 0.4816 0.045 Uiso 1 1 calc R
C7 C 0.1300(2) -0.47991(19) 0.58766(18) 0.0394(7) Uani 1 1 d .
H5 H 0.1074 -0.5217 0.5668 0.047 Uiso 1 1 calc R
C8 C 0.0822(2) -0.46411(18) 0.66945(18) 0.0319(7) Uani 1 1 d .
N2 N 0.14043(18) -0.39872(14) 0.67100(14) 0.0300(5) Uani 1 1 d .
H6 H 0.1257 -0.3762 0.7163 0.036 Uiso 1 1 calc R
C9 C -0.0110(2) -0.50194(19) 0.74474(18) 0.0343(7) Uani 1 1 d .
C10 C -0.0505(3) -0.5790(2) 0.7480(2) 0.0448(8) Uani 1 1 d .
H7 H -0.0144 -0.6070 0.7008 0.054 Uiso 1 1 calc R
C11 C -0.1406(3) -0.6155(2) 0.8179(2) 0.0565(10) Uani 1 1 d .
H8 H -0.1659 -0.6680 0.8188 0.068 Uiso 1 1 calc R
C12 C -0.1936(3) -0.5752(3) 0.8864(2) 0.0624(11) Uani 1 1 d .
H9 H -0.2560 -0.5999 0.9346 0.075 Uiso 1 1 calc R
C13 C -0.1565(3) -0.4991(3) 0.8855(2) 0.0564(10) Uani 1 1 d .
H10 H -0.1934 -0.4716 0.9329 0.068 Uiso 1 1 calc R
C14 C -0.0659(2) -0.4629(2) 0.81561(19) 0.0435(8) Uani 1 1 d .
H11 H -0.0404 -0.4107 0.8156 0.052 Uiso 1 1 calc R
C15 C 0.5570(2) -0.12391(17) 0.53344(17) 0.0308(7) Uani 1 1 d .
C16 C 0.6171(2) -0.08033(18) 0.45183(18) 0.0382(7) Uani 1 1 d .
H12 H 0.5990 -0.0878 0.4036 0.046 Uiso 1 1 calc R
C17 C 0.7022(3) -0.0267(2) 0.4397(2) 0.0459(8) Uani 1 1 d .
H13 H 0.7423 0.0023 0.3835 0.055 Uiso 1 1 calc R
C18 C 0.7295(3) -0.0150(2) 0.5094(2) 0.0496(9) Uani 1 1 d .
H14 H 0.7888 0.0217 0.5010 0.060 Uiso 1 1 calc R
C19 C 0.6709(3) -0.0566(2) 0.5907(2) 0.0476(8) Uani 1 1 d .
H15 H 0.6885 -0.0480 0.6388 0.057 Uiso 1 1 calc R
C20 C 0.5859(2) -0.1109(2) 0.60230(19) 0.0411(8) Uani 1 1 d .
H16 H 0.5465 -0.1400 0.6586 0.049 Uiso 1 1 calc R
C21 C 0.1905(2) -0.25702(16) 0.73861(16) 0.0249(6) Uani 1 1 d .
C22 C 0.2077(2) -0.31671(17) 0.81010(16) 0.0277(6) Uani 1 1 d .
C23 C 0.1243(2) -0.31563(17) 0.89143(16) 0.0304(7) Uani 1 1 d .
H17 H 0.1381 -0.3553 0.9394 0.036 Uiso 1 1 calc R
C24 C 0.0212(2) -0.25795(17) 0.90449(17) 0.0285(6) Uani 1 1 d .
C25 C 0.0030(2) -0.20175(17) 0.83270(17) 0.0288(6) Uani 1 1 d .
H18 H -0.0681 -0.1633 0.8399 0.035 Uiso 1 1 calc R
C26 C 0.0852(2) -0.19973(16) 0.75066(16) 0.0278(6) Uani 1 1 d .
C27 C 0.3160(2) -0.38373(17) 0.79976(17) 0.0306(7) Uani 1 1 d .
H19 H 0.3528 -0.3835 0.7369 0.037 Uiso 1 1 calc R
C28 C 0.2806(3) -0.47282(18) 0.84365(19) 0.0450(8) Uani 1 1 d .
H20 H 0.2488 -0.4765 0.9060 0.067 Uiso 1 1 calc R
H21 H 0.3518 -0.5139 0.8300 0.067 Uiso 1 1 calc R
H22 H 0.2184 -0.4855 0.8233 0.067 Uiso 1 1 calc R
C29 C 0.4125(3) -0.3613(2) 0.8300(2) 0.0535(9) Uani 1 1 d .
H23 H 0.4441 -0.3083 0.7938 0.080 Uiso 1 1 calc R
H24 H 0.4785 -0.4070 0.8259 0.080 Uiso 1 1 calc R
H25 H 0.3769 -0.3543 0.8898 0.080 Uiso 1 1 calc R
C30 C -0.0641(2) -0.25330(19) 0.99357(17) 0.0373(7) Uani 1 1 d .
H26 H -0.1389 -0.2171 0.9872 0.045 Uiso 1 1 calc R
C31 C -0.1021(3) -0.3400(2) 1.04814(19) 0.0486(9) Uani 1 1 d .
H27 H -0.1355 -0.3680 1.0170 0.073 Uiso 1 1 calc R
H28 H -0.1635 -0.3320 1.1026 0.073 Uiso 1 1 calc R
H29 H -0.0315 -0.3753 1.0597 0.073 Uiso 1 1 calc R
C32 C -0.0084(3) -0.2103(2) 1.03977(19) 0.0534(9) Uani 1 1 d .
H30 H 0.0649 -0.2447 1.0474 0.080 Uiso 1 1 calc R
H31 H -0.0664 -0.2045 1.0961 0.080 Uiso 1 1 calc R
H32 H 0.0121 -0.1540 1.0056 0.080 Uiso 1 1 calc R
C33 C 0.0597(2) -0.13953(17) 0.67361(17) 0.0320(7) Uani 1 1 d .
H33 H 0.1392 -0.1308 0.6277 0.038 Uiso 1 1 calc R
C34 C -0.0162(3) -0.1791(2) 0.6381(2) 0.0502(9) Uani 1 1 d .
H34 H 0.0273 -0.2320 0.6208 0.075 Uiso 1 1 calc R
H35 H -0.0311 -0.1394 0.5882 0.075 Uiso 1 1 calc R
H36 H -0.0935 -0.1914 0.6825 0.075 Uiso 1 1 calc R
C35 C 0.0004(3) -0.05220(19) 0.69064(19) 0.0456(8) Uani 1 1 d .
H37 H -0.0825 -0.0573 0.7295 0.068 Uiso 1 1 calc R
H38 H -0.0010 -0.0142 0.6363 0.068 Uiso 1 1 calc R
H39 H 0.0466 -0.0290 0.7171 0.068 Uiso 1 1 calc R
N3 N 0.37595(19) -0.42223(14) 0.29382(13) 0.0309(6) Uani 1 1 d .
H40 H 0.3126 -0.4213 0.2774 0.037 Uiso 1 1 calc R
B2 B 0.4369(3) -0.3470(2) 0.26522(19) 0.0301(7) Uani 1 1 d .
C36 C 0.5480(2) -0.35326(17) 0.29369(16) 0.0286(6) Uani 1 1 d .
C37 C 0.5760(2) -0.42956(18) 0.34298(17) 0.0324(7) Uani 1 1 d .
H41 H 0.6454 -0.4353 0.3608 0.039 Uiso 1 1 calc R
C38 C 0.5074(2) -0.49921(18) 0.36828(17) 0.0324(7) Uani 1 1 d .
H42 H 0.5316 -0.5498 0.4028 0.039 Uiso 1 1 calc R
C39 C 0.4072(2) -0.49650(18) 0.34490(17) 0.0311(7) Uani 1 1 d .
C40 C 0.6228(2) -0.28434(18) 0.27512(17) 0.0309(7) Uani 1 1 d .
C41 C 0.7319(2) -0.2822(2) 0.28675(18) 0.0392(8) Uani 1 1 d .
H43 H 0.7805 -0.3297 0.3070 0.047 Uiso 1 1 calc R
C42 C 0.7585(3) -0.1973(2) 0.26340(18) 0.0426(8) Uani 1 1 d .
H44 H 0.8286 -0.1777 0.2653 0.051 Uiso 1 1 calc R
C43 C 0.6669(3) -0.1470(2) 0.23731(18) 0.0361(7) Uani 1 1 d .
N4 N 0.58583(19) -0.20174(15) 0.24464(14) 0.0337(6) Uani 1 1 d .
H45 H 0.5185 -0.1859 0.2314 0.040 Uiso 1 1 calc R
C44 C 0.6462(3) -0.0556(2) 0.21089(18) 0.0405(8) Uani 1 1 d .
C45 C 0.7332(3) -0.0031(2) 0.2013(2) 0.0541(9) Uani 1 1 d .
H46 H 0.8074 -0.0278 0.2107 0.065 Uiso 1 1 calc R
C46 C 0.7142(4) 0.0840(3) 0.1785(2) 0.0646(11) Uani 1 1 d .
H47 H 0.7751 0.1182 0.1728 0.077 Uiso 1 1 calc R
C47 C 0.6083(4) 0.1217(2) 0.1640(2) 0.0632(11) Uani 1 1 d .
H48 H 0.5956 0.1816 0.1478 0.076 Uiso 1 1 calc R
C48 C 0.5211(3) 0.0711(2) 0.1733(2) 0.0567(9) Uani 1 1 d .
H49 H 0.4471 0.0965 0.1639 0.068 Uiso 1 1 calc R
C49 C 0.5396(3) -0.0160(2) 0.19598(19) 0.0466(8) Uani 1 1 d .
H50 H 0.4781 -0.0497 0.2016 0.056 Uiso 1 1 calc R
C50 C 0.3307(2) -0.56704(17) 0.37210(17) 0.0310(7) Uani 1 1 d .
C51 C 0.3164(2) -0.61967(18) 0.45260(18) 0.0378(7) Uani 1 1 d .
H51 H 0.3547 -0.6087 0.4896 0.045 Uiso 1 1 calc R
C52 C 0.2475(3) -0.6875(2) 0.4794(2) 0.0427(8) Uani 1 1 d .
H52 H 0.2387 -0.7228 0.5344 0.051 Uiso 1 1 calc R
C53 C 0.1916(3) -0.7039(2) 0.4262(2) 0.0468(8) Uani 1 1 d .
H53 H 0.1444 -0.7507 0.4444 0.056 Uiso 1 1 calc R
C54 C 0.2043(3) -0.6520(2) 0.3462(2) 0.0483(8) Uani 1 1 d .
H54 H 0.1655 -0.6631 0.3096 0.058 Uiso 1 1 calc R
C55 C 0.2730(2) -0.5841(2) 0.31962(19) 0.0406(8) Uani 1 1 d .
H55 H 0.2810 -0.5487 0.2647 0.049 Uiso 1 1 calc R
C56 C 0.3816(2) -0.26738(17) 0.21000(17) 0.0290(6) Uani 1 1 d .
C57 C 0.4290(2) -0.24877(18) 0.11919(17) 0.0302(6) Uani 1 1 d .
C58 C 0.3746(2) -0.18140(18) 0.07325(18) 0.0376(7) Uani 1 1 d .
H56 H 0.4065 -0.1702 0.0123 0.045 Uiso 1 1 calc R
C59 C 0.2758(3) -0.12953(19) 0.11205(18) 0.0381(7) Uani 1 1 d .
C60 C 0.2316(3) -0.14721(18) 0.20093(18) 0.0375(7) Uani 1 1 d .
H57 H 0.1646 -0.1121 0.2292 0.045 Uiso 1 1 calc R
C61 C 0.2820(2) -0.21456(17) 0.25011(17) 0.0315(7) Uani 1 1 d .
C62 C 0.5391(2) -0.30300(18) 0.07323(18) 0.0346(7) Uani 1 1 d .
H58 H 0.5886 -0.3257 0.1127 0.042 Uiso 1 1 calc R
C63 C 0.6191(3) -0.2534(2) -0.0098(2) 0.0653(11) Uani 1 1 d .
H59 H 0.6935 -0.2891 -0.0321 0.098 Uiso 1 1 calc R
H60 H 0.6393 -0.2024 0.0015 0.098 Uiso 1 1 calc R
H61 H 0.5759 -0.2368 -0.0524 0.098 Uiso 1 1 calc R
C64 C 0.5013(3) -0.3781(2) 0.0530(2) 0.0485(9) Uani 1 1 d .
H62 H 0.4534 -0.4123 0.1063 0.073 Uiso 1 1 calc R
H63 H 0.5735 -0.4130 0.0255 0.073 Uiso 1 1 calc R
H64 H 0.4527 -0.3574 0.0141 0.073 Uiso 1 1 calc R
C65 C 0.2236(3) -0.0554(2) 0.05781(19) 0.0493(9) Uani 1 1 d .
H65 H 0.2383 -0.0714 0.0013 0.059 Uiso 1 1 calc R
C66 C 0.2906(3) 0.0220(2) 0.0396(2) 0.0734(12) Uani 1 1 d .
H66 H 0.2776 0.0401 0.0935 0.110 Uiso 1 1 calc R
H67 H 0.2602 0.0682 0.0006 0.110 Uiso 1 1 calc R
H68 H 0.3771 0.0078 0.0129 0.110 Uiso 1 1 calc R
C67 C 0.0885(3) -0.0339(2) 0.0945(2) 0.0575(10) Uani 1 1 d .
H69 H 0.0716 -0.0091 0.1452 0.086 Uiso 1 1 calc R
H70 H 0.0474 -0.0857 0.1109 0.086 Uiso 1 1 calc R
H71 H 0.0592 0.0069 0.0511 0.086 Uiso 1 1 calc R
C68 C 0.2285(3) -0.22881(19) 0.34754(18) 0.0393(7) Uani 1 1 d .
H72 H 0.2812 -0.2757 0.3716 0.047 Uiso 1 1 calc R
C69 C 0.2295(3) -0.1514(2) 0.3823(2) 0.0546(9) Uani 1 1 d .
H73 H 0.3123 -0.1358 0.3638 0.082 Uiso 1 1 calc R
H74 H 0.1986 -0.1645 0.4452 0.082 Uiso 1 1 calc R
H75 H 0.1781 -0.1040 0.3604 0.082 Uiso 1 1 calc R
C70 C 0.1021(3) -0.2582(3) 0.3789(2) 0.0713(12) Uani 1 1 d .
H76 H 0.0476 -0.2138 0.3564 0.107 Uiso 1 1 calc R
H77 H 0.0724 -0.2695 0.4418 0.107 Uiso 1 1 calc R
H78 H 0.1051 -0.3102 0.3586 0.107 Uiso 1 1 calc R

loop_
_atom_site_aniso_label
_atom_site_aniso_U_11
_atom_site_aniso_U_22
_atom_site_aniso_U_33
_atom_site_aniso_U_23
_atom_site_aniso_U_13
_atom_site_aniso_U_12
N1 0.0367(13) 0.0302(14) 0.0224(12) -0.0096(10) -0.0045(11) -0.0051(11)
B1 0.0275(16) 0.0258(18) 0.0280(17) -0.0022(14) -0.0115(14) 0.0041(14)
C1 0.0294(14) 0.0252(15) 0.0216(14) -0.0008(11) -0.0111(12) 0.0013(12)
C2 0.0369(16) 0.0314(16) 0.0231(15) -0.0087(12) -0.0111(13) 0.0015(13)
C3 0.0313(15) 0.0356(17) 0.0202(14) -0.0052(12) -0.0050(12) -0.0014(13)
C4 0.0273(14) 0.0310(16) 0.0208(15) -0.0012(12) -0.0043(12) -0.0003(12)
C5 0.0341(15) 0.0270(15) 0.0214(15) -0.0046(12) -0.0101(12) 0.0009(12)
C6 0.0436(17) 0.0383(18) 0.0299(16) -0.0102(14) -0.0079(14) -0.0060(14)
C7 0.0475(18) 0.0354(18) 0.0401(18) -0.0147(15) -0.0140(15) -0.0062(15)
C8 0.0319(15) 0.0298(16) 0.0348(17) -0.0051(13) -0.0126(13) -0.0023(13)
N2 0.0347(12) 0.0300(14) 0.0254(13) -0.0076(10) -0.0077(11) -0.0040(11)
C9 0.0296(15) 0.0365(18) 0.0364(17) 0.0046(14) -0.0161(13) -0.0073(13)
C10 0.0404(17) 0.041(2) 0.055(2) 0.0037(16) -0.0240(16) -0.0123(15)
C11 0.053(2) 0.058(2) 0.065(3) 0.019(2) -0.036(2) -0.0284(18)
C12 0.046(2) 0.088(3) 0.048(2) 0.021(2) -0.0205(18) -0.028(2)
C13 0.0443(19) 0.084(3) 0.036(2) -0.0009(19) -0.0096(16) -0.0171(19)
C14 0.0372(17) 0.053(2) 0.0364(18) -0.0008(16) -0.0099(15) -0.0096(15)
C15 0.0304(15) 0.0276(16) 0.0300(16) -0.0040(13) -0.0054(13) -0.0021(12)
C16 0.0446(17) 0.0355(18) 0.0312(17) -0.0055(14) -0.0058(14) -0.0094(14)
C17 0.0504(19) 0.041(2) 0.0379(19) -0.0054(15) -0.0001(15) -0.0153(16)
C18 0.0532(19) 0.050(2) 0.045(2) -0.0092(17) -0.0056(16) -0.0253(17)
C19 0.0543(19) 0.052(2) 0.042(2) -0.0109(16) -0.0125(16) -0.0221(17)
C20 0.0423(17) 0.044(2) 0.0327(18) -0.0046(15) -0.0053(14) -0.0121(15)
C21 0.0289(14) 0.0218(14) 0.0245(15) -0.0063(12) -0.0069(12) -0.0043(11)
C22 0.0321(15) 0.0252(15) 0.0248(15) -0.0089(12) -0.0060(12) -0.0002(12)
C23 0.0407(16) 0.0267(16) 0.0215(15) -0.0012(12) -0.0101(13) -0.0015(13)
C24 0.0286(15) 0.0283(16) 0.0282(15) -0.0078(12) -0.0072(12) -0.0023(12)
C25 0.0255(14) 0.0265(16) 0.0315(16) -0.0065(13) -0.0064(13) 0.0006(12)
C26 0.0307(15) 0.0233(15) 0.0287(16) -0.0053(12) -0.0082(13) -0.0033(12)
C27 0.0340(15) 0.0271(16) 0.0239(15) -0.0041(12) -0.0051(12) 0.0056(12)
C28 0.0533(19) 0.0315(18) 0.0413(18) -0.0053(15) -0.0089(15) 0.0042(15)
C29 0.0405(18) 0.054(2) 0.066(2) -0.0195(19) -0.0184(17) 0.0089(16)
C30 0.0366(16) 0.0405(19) 0.0246(16) -0.0069(14) 0.0000(13) 0.0035(14)
C31 0.0430(18) 0.049(2) 0.0391(19) 0.0003(16) 0.0002(15) -0.0052(16)
C32 0.069(2) 0.056(2) 0.0301(18) -0.0185(16) -0.0020(16) -0.0047(18)
C33 0.0382(16) 0.0277(16) 0.0276(15) -0.0045(13) -0.0105(13) 0.0026(13)
C34 0.064(2) 0.047(2) 0.049(2) -0.0081(16) -0.0332(17) 0.0014(17)
C35 0.0538(19) 0.0315(18) 0.0410(19) 0.0029(15) -0.0123(15) 0.0041(15)
N3 0.0359(13) 0.0275(14) 0.0306(13) -0.0026(11) -0.0172(11) 0.0036(10)
B2 0.0373(18) 0.0296(19) 0.0249(17) -0.0095(14) -0.0102(14) -0.0005(15)
C36 0.0338(15) 0.0303(16) 0.0247(15) -0.0107(12) -0.0121(12) 0.0024(13)
C37 0.0329(15) 0.0391(18) 0.0283(15) -0.0121(13) -0.0142(13) 0.0062(13)
C38 0.0374(16) 0.0288(17) 0.0291(16) -0.0042(13) -0.0130(13) 0.0049(13)
C39 0.0352(16) 0.0293(16) 0.0263(15) -0.0053(12) -0.0105(13) 0.0047(13)
C40 0.0312(15) 0.0371(18) 0.0265(15) -0.0122(13) -0.0101(12) 0.0022(13)
C41 0.0341(17) 0.048(2) 0.0370(18) -0.0133(15) -0.0122(14) 0.0015(14)
C42 0.0307(16) 0.062(2) 0.0394(19) -0.0175(17) -0.0082(14) -0.0098(16)
C43 0.0383(17) 0.0424(19) 0.0294(16) -0.0113(14) -0.0065(13) -0.0115(15)
N4 0.0339(13) 0.0365(15) 0.0345(14) -0.0071(11) -0.0156(11) -0.0027(11)
C44 0.0515(19) 0.046(2) 0.0261(16) -0.0095(14) -0.0058(14) -0.0198(16)
C45 0.071(2) 0.058(2) 0.040(2) -0.0089(18) -0.0159(17) -0.0301(19)
C46 0.100(3) 0.060(3) 0.038(2) -0.0061(18) -0.011(2) -0.045(2)
C47 0.113(3) 0.038(2) 0.036(2) -0.0066(16) -0.015(2) -0.020(2)
C48 0.083(2) 0.036(2) 0.046(2) -0.0021(17) -0.0157(18) -0.0116(19)
C49 0.056(2) 0.041(2) 0.0412(19) -0.0050(16) -0.0109(16) -0.0133(16)
C50 0.0324(15) 0.0255(16) 0.0319(16) -0.0052(13) -0.0106(13) 0.0061(12)
C51 0.0467(18) 0.0320(18) 0.0367(17) -0.0058(14) -0.0169(14) -0.0020(14)
C52 0.0493(18) 0.0352(19) 0.0403(19) -0.0019(15) -0.0152(15) -0.0012(15)
C53 0.0489(19) 0.0329(18) 0.058(2) -0.0022(16) -0.0214(17) -0.0035(15)
C54 0.056(2) 0.042(2) 0.057(2) -0.0035(17) -0.0341(17) -0.0072(16)
C55 0.0448(18) 0.0377(19) 0.0427(19) -0.0002(15) -0.0234(15) -0.0037(14)
C56 0.0344(15) 0.0246(15) 0.0328(16) -0.0060(12) -0.0161(13) -0.0031(12)
C57 0.0323(15) 0.0305(16) 0.0311(16) -0.0071(13) -0.0137(13) -0.0023(12)
C58 0.0467(18) 0.0333(17) 0.0319(16) -0.0054(14) -0.0153(14) 0.0027(14)
C59 0.0493(18) 0.0331(18) 0.0342(17) -0.0073(14) -0.0222(14) 0.0101(14)
C60 0.0465(17) 0.0296(17) 0.0398(18) -0.0132(14) -0.0202(15) 0.0107(14)
C61 0.0385(16) 0.0265(16) 0.0315(16) -0.0072(13) -0.0154(13) 0.0025(13)
C62 0.0315(15) 0.0376(18) 0.0341(17) -0.0058(14) -0.0135(13) 0.0034(13)
C63 0.0403(19) 0.058(3) 0.072(3) 0.002(2) 0.0020(18) -0.0019(17)
C64 0.0438(18) 0.050(2) 0.054(2) -0.0247(17) -0.0129(16) 0.0065(16)
C65 0.073(2) 0.041(2) 0.0310(17) -0.0096(15) -0.0229(16) 0.0208(17)
C66 0.078(3) 0.046(2) 0.074(3) 0.015(2) -0.019(2) 0.006(2)
C67 0.076(2) 0.046(2) 0.066(2) -0.0212(18) -0.0464(19) 0.0197(18)
C68 0.0511(18) 0.0344(18) 0.0326(17) -0.0085(14) -0.0165(14) 0.0049(14)
C69 0.082(2) 0.043(2) 0.045(2) -0.0186(16) -0.0302(18) 0.0153(18)
C70 0.065(2) 0.104(4) 0.044(2) -0.016(2) -0.0088(19) -0.019(2)

loop_
_atom_type_symbol
_atom_type_description
_atom_type_scat_dispersion_real
_atom_type_scat_dispersion_imag
_atom_type_scat_source
C C 0.0033 0.0016 'International Tables Vol C Tables 4.2.6.8 and 6.1.1.4'
B B 0.0013 0.0007 'International Tables Vol C Tables 4.2.6.8 and 6.1.1.4'
N N 0.0061 0.0033 'International Tables Vol C Tables 4.2.6.8 and 6.1.1.4'
H H 0.0000 0.0000 'International Tables Vol C Tables 4.2.6.8 and 6.1.1.4'

loop_
_geom_angle_atom_site_label_1
_geom_angle_atom_site_label_2
_geom_angle_atom_site_label_3
_geom_angle
C4 N1 B1 125.9(3)
C4 N1 H1 117.1
B1 N1 H1 117.1
N1 B1 C1 114.7(3)
N1 B1 C21 116.6(3)
C1 B1 C21 128.7(3)
C2 C1 C5 119.4(3)
C2 C1 B1 116.4(3)
C5 C1 B1 124.2(3)
C1 C2 C3 123.8(3)
C1 C2 H2 118.1
C3 C2 H2 118.1
C4 C3 C2 121.8(3)
C4 C3 H3 119.1
C2 C3 H3 119.1
C3 C4 N1 117.4(3)
C3 C4 C15 124.3(3)
N1 C4 C15 118.3(3)
C6 C5 N2 105.9(3)
C6 C5 C1 132.9(3)
N2 C5 C1 121.2(3)
C5 C6 C7 108.5(3)
C5 C6 H4 125.7
C7 C6 H4 125.7
C8 C7 C6 108.0(3)
C8 C7 H5 126.0
C6 C7 H5 126.0
C7 C8 N2 106.2(3)
C7 C8 C9 132.2(3)
N2 C8 C9 121.5(3)
C8 N2 C5 111.3(3)
C8 N2 H6 124.3
C5 N2 H6 124.3
C10 C9 C14 117.5(3)
C10 C9 C8 120.4(3)
C14 C9 C8 122.1(3)
C11 C10 C9 121.6(4)
C11 C10 H7 119.2
C9 C10 H7 119.2
C12 C11 C10 119.6(4)
C12 C11 H8 120.2
C10 C11 H8 120.2
C11 C12 C13 120.3(4)
C11 C12 H9 119.8
C13 C12 H9 119.8
C12 C13 C14 120.0(4)
C12 C13 H10 120.0
C14 C13 H10 120.0
C13 C14 C9 120.9(3)
C13 C14 H11 119.5
C9 C14 H11 119.5
C20 C15 C16 117.5(3)
C20 C15 C4 121.6(3)
C16 C15 C4 120.9(3)
C17 C16 C15 121.3(3)
C17 C16 H12 119.3
C15 C16 H12 119.3
C16 C17 C18 120.0(3)
C16 C17 H13 120.0
C18 C17 H13 120.0
C19 C18 C17 119.9(3)
C19 C18 H14 120.0
C17 C18 H14 120.0
C18 C19 C20 119.7(3)
C18 C19 H15 120.2
C20 C19 H15 120.2
C19 C20 C15 121.5(3)
C19 C20 H16 119.2
C15 C20 H16 119.2
C22 C21 C26 118.7(3)
C22 C21 B1 120.1(3)
C26 C21 B1 121.2(3)
C23 C22 C21 119.9(3)
C23 C22 C27 119.2(3)
C21 C22 C27 120.9(3)
C22 C23 C24 121.9(3)
C22 C23 H17 119.1
C24 C23 H17 119.1
C25 C24 C23 117.5(3)
C25 C24 C30 121.0(3)
C23 C24 C30 121.5(3)
C24 C25 C26 122.4(3)
C24 C25 H18 118.8
C26 C25 H18 118.8
C25 C26 C21 119.6(3)
C25 C26 C33 120.7(3)
C21 C26 C33 119.7(3)
C28 C27 C29 111.1(3)
C28 C27 C22 112.8(3)
C29 C27 C22 111.3(3)
C28 C27 H19 107.1
C29 C27 H19 107.1
C22 C27 H19 107.1
C27 C28 H20 109.5
C27 C28 H21 109.5
H20 C28 H21 109.5
C27 C28 H22 109.5
H20 C28 H22 109.5
H21 C28 H22 109.5
C27 C29 H23 109.5
C27 C29 H24 109.5
H23 C29 H24 109.5
C27 C29 H25 109.5
H23 C29 H25 109.5
H24 C29 H25 109.5
C24 C30 C32 110.2(3)
C24 C30 C31 113.5(3)
C32 C30 C31 110.1(3)
C24 C30 H26 107.6
C32 C30 H26 107.6
C31 C30 H26 107.6
C30 C31 H27 109.5
C30 C31 H28 109.5
H27 C31 H28 109.5
C30 C31 H29 109.5
H27 C31 H29 109.5
H28 C31 H29 109.5
C30 C32 H30 109.5
C30 C32 H31 109.5
H30 C32 H31 109.5
C30 C32 H32 109.5
H30 C32 H32 109.5
H31 C32 H32 109.5
C26 C33 C35 114.2(3)
C26 C33 C34 110.8(3)
C35 C33 C34 110.1(3)
C26 C33 H33 107.1
C35 C33 H33 107.1
C34 C33 H33 107.1
C33 C34 H34 109.5
C33 C34 H35 109.5
H34 C34 H35 109.5
C33 C34 H36 109.5
H34 C34 H36 109.5
H35 C34 H36 109.5
C33 C35 H37 109.5
C33 C35 H38 109.5
H37 C35 H38 109.5
C33 C35 H39 109.5
H37 C35 H39 109.5
H38 C35 H39 109.5
C39 N3 B2 126.0(3)
C39 N3 H40 117.0
B2 N3 H40 117.0
N3 B2 C36 114.6(3)
N3 B2 C56 117.5(3)
C36 B2 C56 127.9(3)
C37 C36 C40 118.3(3)
C37 C36 B2 116.7(3)
C40 C36 B2 125.0(3)
C36 C37 C38 123.5(3)
C36 C37 H41 118.3
C38 C37 H41 118.3
C39 C38 C37 122.0(3)
C39 C38 H42 119.0
C37 C38 H42 119.0
C38 C39 N3 117.2(3)
C38 C39 C50 123.8(3)
N3 C39 C50 119.0(3)
N4 C40 C41 106.0(3)
N4 C40 C36 121.8(3)
C41 C40 C36 132.1(3)
C40 C41 C42 107.9(3)
C40 C41 H43 126.1
C42 C41 H43 126.1
C43 C42 C41 109.0(3)
C43 C42 H44 125.5
C41 C42 H44 125.5
N4 C43 C42 105.4(3)
N4 C43 C44 122.8(3)
C42 C43 C44 131.8(3)
C43 N4 C40 111.7(3)
C43 N4 H45 124.1
C40 N4 H45 124.1
C49 C44 C45 116.8(3)
C49 C44 C43 122.7(3)
C45 C44 C43 120.5(3)
C46 C45 C44 121.5(4)
C46 C45 H46 119.2
C44 C45 H46 119.2
C47 C46 C45 120.7(4)
C47 C46 H47 119.6
C45 C46 H47 119.6
C46 C47 C48 118.7(4)
C46 C47 H48 120.6
C48 C47 H48 120.6
C47 C48 C49 120.8(4)
C47 C48 H49 119.6
C49 C48 H49 119.6
C48 C49 C44 121.4(4)
C48 C49 H50 119.3
C44 C49 H50 119.3
C55 C50 C51 118.3(3)
C55 C50 C39 122.2(3)
C51 C50 C39 119.5(3)
C52 C51 C50 121.0(3)
C52 C51 H51 119.5
C50 C51 H51 119.5
C53 C52 C51 119.9(3)
C53 C52 H52 120.0
C51 C52 H52 120.0
C52 C53 C54 119.8(3)
C52 C53 H53 120.1
C54 C53 H53 120.1
C55 C54 C53 120.2(3)
C55 C54 H54 119.9
C53 C54 H54 119.9
C54 C55 C50 120.8(3)
C54 C55 H55 119.6
C50 C55 H55 119.6
C61 C56 C57 118.1(3)
C61 C56 B2 120.7(3)
C57 C56 B2 121.2(3)
C58 C57 C56 119.4(3)
C58 C57 C62 120.8(3)
C56 C57 C62 119.8(3)
C57 C58 C59 122.9(3)
C57 C58 H56 118.5
C59 C58 H56 118.5
C60 C59 C58 117.3(3)
C60 C59 C65 122.7(3)
C58 C59 C65 120.0(3)
C59 C60 C61 122.1(3)
C59 C60 H57 118.9
C61 C60 H57 118.9
C60 C61 C56 120.2(3)
C60 C61 C68 118.6(3)
C56 C61 C68 121.2(3)
C64 C62 C63 108.6(3)
C64 C62 C57 111.0(3)
C63 C62 C57 113.2(3)
C64 C62 H58 107.9
C63 C62 H58 107.9
C57 C62 H58 107.9
C62 C63 H59 109.5
C62 C63 H60 109.5
H59 C63 H60 109.5
C62 C63 H61 109.5
H59 C63 H61 109.5
H60 C63 H61 109.5
C62 C64 H62 109.5
C62 C64 H63 109.5
H62 C64 H63 109.5
C62 C64 H64 109.5
H62 C64 H64 109.5
H63 C64 H64 109.5
C59 C65 C67 114.5(3)
C59 C65 C66 110.3(3)
C67 C65 C66 110.6(3)
C59 C65 H65 107.0
C67 C65 H65 107.0
C66 C65 H65 107.0
C65 C66 H66 109.5
C65 C66 H67 109.5
H66 C66 H67 109.5
C65 C66 H68 109.5
H66 C66 H68 109.5
H67 C66 H68 109.5
C65 C67 H69 109.5
C65 C67 H70 109.5
H69 C67 H70 109.5
C65 C67 H71 109.5
H69 C67 H71 109.5
H70 C67 H71 109.5
C69 C68 C61 112.4(3)
C69 C68 C70 111.2(3)
C61 C68 C70 111.8(3)
C69 C68 H72 107.0
C61 C68 H72 107.0
C70 C68 H72 107.0
C68 C69 H73 109.5
C68 C69 H74 109.5
H73 C69 H74 109.5
C68 C69 H75 109.5
H73 C69 H75 109.5
H74 C69 H75 109.5
C68 C70 H76 109.5
C68 C70 H77 109.5
H76 C70 H77 109.5
C68 C70 H78 109.5
H76 C70 H78 109.5
H77 C70 H78 109.5

loop_
_geom_bond_atom_site_label_1
_geom_bond_atom_site_label_2
_geom_bond_distance
N1 C4 1.380(4)
N1 B1 1.427(5)
N1 H1 0.8800
B1 C1 1.525(5)
B1 C21 1.581(5)
C1 C2 1.376(5)
C1 C5 1.462(5)
C2 C3 1.403(5)
C2 H2 0.9500
C3 C4 1.360(4)
C3 H3 0.9500
C4 C15 1.467(5)
C5 C6 1.373(4)
C5 N2 1.374(5)
C6 C7 1.408(5)
C6 H4 0.9500
C7 C8 1.373(4)
C7 H5 0.9500
C8 N2 1.373(4)
C8 C9 1.452(5)
N2 H6 0.8800
C9 C10 1.396(5)
C9 C14 1.399(5)
C10 C11 1.379(5)
C10 H7 0.9500
C11 C12 1.377(6)
C11 H8 0.9500
C12 C13 1.379(6)
C12 H9 0.9500
C13 C14 1.380(5)
C13 H10 0.9500
C14 H11 0.9500
C15 C20 1.390(4)
C15 C16 1.393(5)
C16 C17 1.375(5)
C16 H12 0.9500
C17 C18 1.384(5)
C17 H13 0.9500
C18 C19 1.373(5)
C18 H14 0.9500
C19 C20 1.385(5)
C19 H15 0.9500
C20 H16 0.9500
C21 C22 1.407(5)
C21 C26 1.410(5)
C22 C23 1.393(5)
C22 C27 1.527(5)
C23 C24 1.396(5)
C23 H17 0.9500
C24 C25 1.390(5)
C24 C30 1.510(5)
C25 C26 1.391(5)
C25 H18 0.9500
C26 C33 1.517(5)
C27 C28 1.520(5)
C27 C29 1.526(5)
C27 H19 1.0000
C28 H20 0.9800
C28 H21 0.9800
C28 H22 0.9800
C29 H23 0.9800
C29 H24 0.9800
C29 H25 0.9800
C30 C32 1.519(5)
C30 C31 1.534(5)
C30 H26 1.0000
C31 H27 0.9800
C31 H28 0.9800
C31 H29 0.9800
C32 H30 0.9800
C32 H31 0.9800
C32 H32 0.9800
C33 C35 1.524(5)
C33 C34 1.528(5)
C33 H33 1.0000
C34 H34 0.9800
C34 H35 0.9800
C34 H36 0.9800
C35 H37 0.9800
C35 H38 0.9800
C35 H39 0.9800
N3 C39 1.382(4)
N3 B2 1.426(5)
N3 H40 0.8800
B2 C36 1.526(5)
B2 C56 1.589(5)
C36 C37 1.378(5)
C36 C40 1.457(5)
C37 C38 1.404(5)
C37 H41 0.9500
C38 C39 1.363(4)
C38 H42 0.9500
C39 C50 1.472(5)
C40 N4 1.374(4)
C40 C41 1.378(5)
C41 C42 1.403(5)
C41 H43 0.9500
C42 C43 1.376(5)
C42 H44 0.9500
C43 N4 1.374(4)
C43 C44 1.452(5)
N4 H45 0.8800
C44 C49 1.390(5)
C44 C45 1.392(5)
C45 C46 1.379(6)
C45 H46 0.9500
C46 C47 1.372(6)
C46 H47 0.9500
C47 C48 1.372(6)
C47 H48 0.9500
C48 C49 1.378(5)
C48 H49 0.9500
C49 H50 0.9500
C50 C55 1.388(4)
C50 C51 1.394(5)
C51 C52 1.380(5)
C51 H51 0.9500
C52 C53 1.378(5)
C52 H52 0.9500
C53 C54 1.385(5)
C53 H53 0.9500
C54 C55 1.379(5)
C54 H54 0.9500
C55 H55 0.9500
C56 C61 1.408(5)
C56 C57 1.416(5)
C57 C58 1.382(5)
C57 C62 1.527(5)
C58 C59 1.386(5)
C58 H56 0.9500
C59 C60 1.385(5)
C59 C65 1.510(5)
C60 C61 1.388(5)
C60 H57 0.9500
C61 C68 1.523(5)
C62 C64 1.519(5)
C62 C63 1.525(6)
C62 H58 1.0000
C63 H59 0.9800
C63 H60 0.9800
C63 H61 0.9800
C64 H62 0.9800
C64 H63 0.9800
C64 H64 0.9800
C65 C67 1.516(5)
C65 C66 1.517(6)
C65 H65 1.0000
C66 H66 0.9800
C66 H67 0.9800
C66 H68 0.9800
C67 H69 0.9800
C67 H70 0.9800
C67 H71 0.9800
C68 C69 1.518(5)
C68 C70 1.525(5)
C68 H72 1.0000
C69 H73 0.9800
C69 H74 0.9800
C69 H75 0.9800
C70 H76 0.9800
C70 H77 0.9800
C70 H78 0.9800

loop_
_geom_torsion_atom_site_label_1
_geom_torsion_atom_site_label_2
_geom_torsion_atom_site_label_3
_geom_torsion_atom_site_label_4
_geom_torsion
C4 N1 B1 C1 1.3(4)
C4 N1 B1 C21 -178.4(2)
N1 B1 C1 C2 -1.6(3)
C21 B1 C1 C2 178.0(3)
N1 B1 C1 C5 176.4(2)
C21 B1 C1 C5 -4.0(4)
C5 C1 C2 C3 -177.9(2)
B1 C1 C2 C3 0.2(4)
C1 C2 C3 C4 1.9(4)
C2 C3 C4 N1 -2.3(4)
C2 C3 C4 C15 174.7(3)
B1 N1 C4 C3 0.7(4)
B1 N1 C4 C15 -176.5(2)
C2 C1 C5 C6 -5.2(4)
B1 C1 C5 C6 176.9(3)
C2 C1 C5 N2 172.4(2)
B1 C1 C5 N2 -5.6(4)
N2 C5 C6 C7 -0.4(3)
C1 C5 C6 C7 177.5(3)
C5 C6 C7 C8 0.0(3)
C6 C7 C8 N2 0.3(3)
C6 C7 C8 C9 179.5(3)
C7 C8 N2 C5 -0.6(3)
C9 C8 N2 C5 -179.8(2)
C6 C5 N2 C8 0.6(3)
C1 C5 N2 C8 -177.6(2)
C7 C8 C9 C10 14.7(5)
N2 C8 C9 C10 -166.2(3)
C7 C8 C9 C14 -164.3(3)
N2 C8 C9 C14 14.8(4)
C14 C9 C10 C11 0.4(4)
C8 C9 C10 C11 -178.6(3)
C9 C10 C11 C12 0.1(5)
C10 C11 C12 C13 -0.3(5)
C11 C12 C13 C14 0.0(5)
C12 C13 C14 C9 0.5(5)
C10 C9 C14 C13 -0.7(4)
C8 C9 C14 C13 178.3(3)
C3 C4 C15 C20 -148.1(3)
N1 C4 C15 C20 28.9(4)
C3 C4 C15 C16 30.1(4)
N1 C4 C15 C16 -152.9(3)
C20 C15 C16 C17 0.3(4)
C4 C15 C16 C17 -178.1(3)
C15 C16 C17 C18 -0.1(5)
C16 C17 C18 C19 -0.5(5)
C17 C18 C19 C20 1.0(5)
C18 C19 C20 C15 -0.8(5)
C16 C15 C20 C19 0.2(4)
C4 C15 C20 C19 178.5(3)
N1 B1 C21 C22 -94.3(3)
C1 B1 C21 C22 86.0(4)
N1 B1 C21 C26 85.3(3)
C1 B1 C21 C26 -94.3(4)
C26 C21 C22 C23 -3.1(4)
B1 C21 C22 C23 176.5(3)
C26 C21 C22 C27 176.2(2)
B1 C21 C22 C27 -4.2(4)
C21 C22 C23 C24 1.7(4)
C27 C22 C23 C24 -177.6(3)
C22 C23 C24 C25 1.0(4)
C22 C23 C24 C30 -175.7(3)
C23 C24 C25 C26 -2.2(4)
C30 C24 C25 C26 174.5(3)
C24 C25 C26 C21 0.7(4)
C24 C25 C26 C33 177.8(3)
C22 C21 C26 C25 1.9(4)
B1 C21 C26 C25 -177.7(3)
C22 C21 C26 C33 -175.1(2)
B1 C21 C26 C33 5.2(4)
C23 C22 C27 C28 48.8(4)
C21 C22 C27 C28 -130.5(3)
C23 C22 C27 C29 -76.9(4)
C21 C22 C27 C29 103.8(3)
C25 C24 C30 C32 -102.1(3)
C23 C24 C30 C32 74.4(4)
C25 C24 C30 C31 133.9(3)
C23 C24 C30 C31 -49.6(4)
C25 C26 C33 C35 39.0(4)
C21 C26 C33 C35 -143.9(3)
C25 C26 C33 C34 -86.0(4)
C21 C26 C33 C34 91.1(3)
C39 N3 B2 C36 1.6(4)
C39 N3 B2 C56 -177.4(2)
N3 B2 C36 C37 -0.1(4)
C56 B2 C36 C37 178.8(3)
N3 B2 C36 C40 -177.9(2)
C56 B2 C36 C40 1.0(4)
C40 C36 C37 C38 177.0(2)
B2 C36 C37 C38 -0.9(4)
C36 C37 C38 C39 0.6(4)
C37 C38 C39 N3 0.8(4)
C37 C38 C39 C50 -178.1(2)
B2 N3 C39 C38 -2.0(4)
B2 N3 C39 C50 177.0(2)
C37 C36 C40 N4 -164.4(2)
B2 C36 C40 N4 13.4(4)
C37 C36 C40 C41 11.1(4)
B2 C36 C40 C41 -171.1(3)
N4 C40 C41 C42 0.4(3)
C36 C40 C41 C42 -175.6(3)
C40 C41 C42 C43 -0.1(3)
C41 C42 C43 N4 -0.3(3)
C41 C42 C43 C44 176.6(3)
C42 C43 N4 C40 0.6(3)
C44 C43 N4 C40 -176.7(2)
C41 C40 N4 C43 -0.6(3)
C36 C40 N4 C43 175.9(2)
N4 C43 C44 C49 4.0(4)
C42 C43 C44 C49 -172.4(3)
N4 C43 C44 C45 -177.6(3)
C42 C43 C44 C45 6.0(5)
C49 C44 C45 C46 0.3(5)
C43 C44 C45 C46 -178.3(3)
C44 C45 C46 C47 -0.4(5)
C45 C46 C47 C48 0.5(5)
C46 C47 C48 C49 -0.6(5)
C47 C48 C49 C44 0.5(5)
C45 C44 C49 C48 -0.3(4)
C43 C44 C49 C48 178.2(3)
C38 C39 C50 C55 -146.2(3)
N3 C39 C50 C55 34.9(4)
C38 C39 C50 C51 32.8(4)
N3 C39 C50 C51 -146.1(3)
C55 C50 C51 C52 0.5(4)
C39 C50 C51 C52 -178.6(3)
C50 C51 C52 C53 -0.1(4)
C51 C52 C53 C54 -0.3(5)
C52 C53 C54 C55 0.2(5)
C53 C54 C55 C50 0.2(5)
C51 C50 C55 C54 -0.6(4)
C39 C50 C55 C54 178.5(3)
N3 B2 C56 C61 79.8(4)
C36 B2 C56 C61 -99.0(4)
N3 B2 C56 C57 -98.6(3)
C36 B2 C56 C57 82.6(4)
C61 C56 C57 C58 -1.6(4)
B2 C56 C57 C58 176.8(3)
C61 C56 C57 C62 178.4(2)
B2 C56 C57 C62 -3.2(4)
C56 C57 C58 C59 1.0(4)
C62 C57 C58 C59 -178.9(3)
C57 C58 C59 C60 0.2(5)
C57 C58 C59 C65 178.1(3)
C58 C59 C60 C61 -0.9(5)
C65 C59 C60 C61 -178.6(3)
C59 C60 C61 C56 0.2(4)
C59 C60 C61 C68 179.3(3)
C57 C56 C61 C60 1.0(4)
B2 C56 C61 C60 -177.4(3)
C57 C56 C61 C68 -178.1(3)
B2 C56 C61 C68 3.5(4)
C58 C57 C62 C64 -90.8(4)
C56 C57 C62 C64 89.3(4)
C58 C57 C62 C63 31.6(4)
C56 C57 C62 C63 -148.3(3)
C60 C59 C65 C67 -33.7(5)
C58 C59 C65 C67 148.6(3)
C60 C59 C65 C66 91.9(4)
C58 C59 C65 C66 -85.8(4)
C60 C61 C68 C69 -57.1(4)
C56 C61 C68 C69 122.0(3)
C60 C61 C68 C70 68.7(4)
C56 C61 C68 C70 -112.2(3)

loop_
_cod_changelog_entry_id
_cod_changelog_entry_author
_cod_changelog_entry_date
_cod_changelog_entry_text
1 'Vaitkus, Antanas' 2022-05-07T12:50:00+03:00 'Updated bibliographic information.'
2 'Vaitkus, Antanas' 2022-05-07T13:05:00+03:00
;
 Replaced the '&#x009D;' sequence with a backslash symbol ('\')
 in the value of the '_refine_ls_weighting_details' data item.
;
